data_7218058
loop_
_publ_author_name
'Liang, Guorui'
'Liu, Yaru'
'Zhang, Xiao'
'Yi, Zhihui'

_publ_section_title
;
 Anion-dependent assemblies of a series of Cd(ii) coordination complexes
 based on an asymmetric multi-dentate ligand and inorganic SBUs:
 syntheses, crystal structures, and fluorescent properties
;
_journal_issue 42
_journal_name_full CrystEngComm
_journal_page_first 9896
_journal_paper_doi 10.1039/C4CE01456A
_journal_volume 16
_journal_year 2014
_chemical_formula_moiety 'C13 H15 Cd N11'
_chemical_formula_sum 'C13 H15 Cd N11'
_chemical_formula_weight 437.76
_chemical_name_systematic
;
 ?
;
_space_group_crystal_system triclinic
_space_group_IT_number 2
_space_group_name_Hall '-P 1'
_space_group_name_H-M_alt 'P -1'
_symmetry_space_group_name_Hall '-P 1'
_symmetry_space_group_name_H-M 'P -1'
_atom_sites_solution_hydrogens geom
_atom_sites_solution_primary iterative
_audit_creation_date 2014-03-17
_audit_creation_method
;
Olex2 1.2
(compiled 2014.03.12 svn.r2899 for OlexSys, GUI svn.r4796)
;
_cell_angle_alpha 72.948(10)
_cell_angle_beta 68.962(9)
_cell_angle_gamma 86.711(10)
_cell_formula_units_Z 2
_cell_length_a 9.5550(10)
_cell_length_b 9.8491(12)
_cell_length_c 9.8850(9)
_cell_measurement_reflns_used 1361
_cell_measurement_temperature 293(2)
_cell_measurement_theta_max 44.0450
_cell_measurement_theta_min 4.7100
_cell_volume 828.88(17)
_computing_cell_refinement
;
CrysAlisPro, Agilent Technologies,
Version 1.171.36.32 (release 02-08-2013 CrysAlis171 .NET)
(compiled Aug  2 2013,16:46:58)
;
_computing_data_collection
;
CrysAlisPro, Agilent Technologies,
Version 1.171.36.32 (release 02-08-2013 CrysAlis171 .NET)
(compiled Aug  2 2013,16:46:58)
;
_computing_data_reduction
;
CrysAlisPro, Agilent Technologies,
Version 1.171.36.32 (release 02-08-2013 CrysAlis171 .NET)
(compiled Aug  2 2013,16:46:58)
;
_computing_molecular_graphics 'Olex2 (Dolomanov et al., 2009)'
_computing_publication_material 'Olex2 (Dolomanov et al., 2009)'
_computing_structure_refinement 'ShelXL (Sheldrick, 2008)'
_computing_structure_solution
;
Superflip (Palatinus & Chapuis, 2007;Palatinus & van der Lee, 2008;
Palatinus et al., 2012)
;
_diffrn_ambient_temperature 293(2)
_diffrn_detector_area_resol_mean 15.9737
_diffrn_measured_fraction_theta_full 0.983
_diffrn_measured_fraction_theta_max 0.997
_diffrn_measurement_device_type 'SuperNova, Dual, Cu at zero, Eos'
_diffrn_measurement_method '\w scans'
_diffrn_orient_matrix_UB_11 0.1040724000
_diffrn_orient_matrix_UB_12 0.0724144000
_diffrn_orient_matrix_UB_13 -0.1640882000
_diffrn_orient_matrix_UB_21 -0.0665060000
_diffrn_orient_matrix_UB_22 0.1440018000
_diffrn_orient_matrix_UB_23 0.0124506000
_diffrn_orient_matrix_UB_31 0.1211319000
_diffrn_orient_matrix_UB_32 0.0294078000
_diffrn_orient_matrix_UB_33 0.0584147000
_diffrn_radiation_monochromator mirror
_diffrn_radiation_type CuK\a
_diffrn_radiation_wavelength 1.54184
_diffrn_reflns_av_R_equivalents 0.0181
_diffrn_reflns_av_unetI/netI 0.0256
_diffrn_reflns_Laue_measured_fraction_full 0.983
_diffrn_reflns_Laue_measured_fraction_max 0.997
_diffrn_reflns_limit_h_max 11
_diffrn_reflns_limit_h_min -7
_diffrn_reflns_limit_k_max 11
_diffrn_reflns_limit_k_min -11
_diffrn_reflns_limit_l_max 11
_diffrn_reflns_limit_l_min -11
_diffrn_reflns_number 6036
_diffrn_reflns_point_group_measured_fraction_full 0.983
_diffrn_reflns_point_group_measured_fraction_max 0.997
_diffrn_reflns_theta_full 67.684
_diffrn_reflns_theta_max 67.076
_diffrn_reflns_theta_min 4.703
_diffrn_source 'SuperNova (Cu) X-ray Source'
_exptl_absorpt_coefficient_mu 10.757
_exptl_absorpt_correction_T_max 1.00000
_exptl_absorpt_correction_T_min 0.67573
_exptl_absorpt_correction_type multi-scan
_exptl_absorpt_process_details
;
CrysAlisPro, Agilent Technologies,
Version 1.171.36.32 (release 02-08-2013 CrysAlis171 .NET)
(compiled Aug  2 2013,16:46:58)
Empirical absorption correction using spherical harmonics,
 implemented in SCALE3 ABSPACK scaling algorithm.
;
_exptl_crystal_density_diffrn 1.754
_exptl_crystal_F_000 436
_refine_diff_density_max 1.051
_refine_diff_density_min -0.455
_refine_diff_density_rms 0.068
_refine_ls_extinction_method none
_refine_ls_goodness_of_fit_ref 1.053
_refine_ls_hydrogen_treatment mixed
_refine_ls_matrix_type full
_refine_ls_number_parameters 230
_refine_ls_number_reflns 2949
_refine_ls_number_restraints 6
_refine_ls_restrained_S_all 1.052
_refine_ls_R_factor_all 0.0249
_refine_ls_R_factor_gt 0.0232
_refine_ls_shift/su_max 0.001
_refine_ls_shift/su_mean 0.000
_refine_ls_structure_factor_coef Fsqd
_refine_ls_weighting_details
;
 w=1/[\s^2^(Fo^2^)+(0.0281P)^2^+0.7373P]
 where P=(Fo^2^+2Fc^2^)/3
;
_refine_ls_weighting_scheme calc
_refine_ls_wR_factor_gt 0.0584
_refine_ls_wR_factor_ref 0.0594
_reflns_Friedel_coverage 0.000
_reflns_number_gt 2797
_reflns_number_total 2949
_reflns_threshold_expression 'I > 2\s(I)'
_cod_data_source_file c4ce01456a2.cif
_cod_data_source_block 1127-24
_cod_depositor_comments 'Adding full bibliography for 7218054--7218059.cif.'
_cod_original_cell_volume 828.89(17)
_cod_database_code 7218058
_shelxl_version_number 2013-2
_chemical_oxdiff_formula 'Cd C H N O S'
_shelx_space_group_comment
;
The symmetry employed for this shelxl refinement is uniquely defined
by the following loop, which should always be used as a source of
symmetry information in preference to the above space-group names.
They are only intended as comments.
;
_reflns_odcompleteness_completeness 36.82
_reflns_odcompleteness_iscentric 1
_reflns_odcompleteness_theta 66.97
_olex2_refinement_description
;
1. Others
 Fixed Uiso: H2(0.044) H3(0.049) H4(0.051) H5(0.044) H7A(0.039) H7B(0.039)
 H8(0.059) H9(0.056) H11A(0.063) H11B(0.063) H12A(0.106) H12B(0.106)
 H13A(0.152) H13B(0.152) H13C(0.152)
 Fixed X: N10(0.5) N12(0) H2(0.1745) H3(0.2595) H4(0.5034) H5(0.6743)
 H7A(0.8133) H7B(0.7689) H8(0.8499) H9(0.8643) H11A(0.637) H11B(0.6444)
 H12A(0.8734) H12B(0.8963) H13A(0.8301) H13B(0.7361) H13C(0.6674)
 Fixed Y: N10(0) N12(0) H2(0.0882) H3(0.0978) H4(0.1706) H5(0.2383)
 H7A(0.2212) H7B(0.2427) H8(0.4434) H9(0.6969) H11A(0.4078) H11B(0.5708)
 H12A(0.3868) H12B(0.5523) H13A(0.4192) H13B(0.5525) H13C(0.3998)
 Fixed Z: N10(0.5) N12(0.5) H2(1.0867) H3(1.274) H4(1.2198) H5(0.9739)
 H7A(0.6828) H7B(0.5401) H8(0.7572) H9(0.6332) H11A(0.4116) H11B(0.3285)
 H12A(0.2582) H12B(0.184) H13A(0.0372) H13B(0.057) H13C(0.159)
;

loop_
_space_group_symop_operation_xyz
'x, y, z'
'-x, -y, -z'

loop_
_atom_site_label
_atom_site_type_symbol
_atom_site_fract_x
_atom_site_fract_y
_atom_site_fract_z
_atom_site_U_iso_or_equiv
_atom_site_adp_type
_atom_site_occupancy
_atom_site_site_symmetry_order
_atom_site_calc_flag
_atom_site_refinement_flags_posn
_atom_site_refinement_flags_adp
_atom_site_refinement_flags_occupancy
Cd1 Cd 0.18203(2) 0.11518(2) 0.68446(2) 0.02705(8) Uani 1 1 d . . .
N1 N 0.7929(3) 0.6517(3) 0.4774(3) 0.0321(5) Uani 1 1 d . . .
N2 N 0.7755(3) 0.4220(3) 0.5920(3) 0.0309(5) Uani 1 1 d . . .
N3 N 0.5922(3) 0.2259(2) 0.7300(3) 0.0277(5) Uani 1 1 d . . .
N4 N 0.4942(3) 0.2014(3) 0.6699(3) 0.0315(5) Uani 1 1 d . . .
N5 N 0.3646(3) 0.1604(3) 0.7790(3) 0.0322(5) Uani 1 1 d . . .
N6 N -0.0233(3) 0.1937(3) 0.8612(3) 0.0445(7) Uani 1 1 d . . .
N7 N -0.0692(3) 0.1475(3) 0.9943(3) 0.0322(5) Uani 1 1 d . . .
N8 N -0.1193(4) 0.1078(3) 1.1257(3) 0.0484(7) Uani 1 1 d . . .
N9 N 0.3715(3) 0.0162(4) 0.5246(3) 0.0475(7) Uani 1 1 d . . .
N10 N 0.5000 0.0000 0.5000 0.0365(8) Uani 1 2 d S T P
N11 N 0.0171(3) 0.0557(3) 0.5819(3) 0.0468(7) Uani 1 1 d . . .
N12 N 0.0000 0.0000 0.5000 0.0263(7) Uani 1 2 d S T P
C1 C 0.3771(3) 0.1568(3) 0.9144(3) 0.0297(6) Uani 1 1 d . . .
C2 C 0.2733(3) 0.1172(3) 1.0639(3) 0.0368(7) Uani 1 1 d . . .
H2 H 0.1745 0.0882 1.0867 0.044 Uiso 1 1 calc R . .
C3 C 0.3250(4) 0.1237(4) 1.1736(3) 0.0405(7) Uani 1 1 d . . .
H3 H 0.2595 0.0978 1.2740 0.049 Uiso 1 1 calc R . .
C4 C 0.4737(4) 0.1682(4) 1.1406(4) 0.0427(8) Uani 1 1 d . . .
H4 H 0.5034 0.1706 1.2198 0.051 Uiso 1 1 calc R . .
C5 C 0.5761(3) 0.2079(3) 0.9958(3) 0.0364(7) Uani 1 1 d . . .
H5 H 0.6743 0.2383 0.9739 0.044 Uiso 1 1 calc R . .
C6 C 0.5241(3) 0.2001(3) 0.8827(3) 0.0275(6) Uani 1 1 d . . .
C7 C 0.7468(3) 0.2701(3) 0.6319(3) 0.0325(6) Uani 1 1 d . . .
H7A H 0.8133 0.2212 0.6828 0.039 Uiso 1 1 calc R . .
H7B H 0.7689 0.2427 0.5401 0.039 Uiso 1 1 calc R . .
C8 C 0.8261(4) 0.4873(4) 0.6717(4) 0.0488(9) Uani 1 1 d . . .
H8 H 0.8499 0.4434 0.7572 0.059 Uiso 1 1 calc R . .
C9 C 0.8345(4) 0.6267(4) 0.6020(4) 0.0469(8) Uani 1 1 d . . .
H9 H 0.8643 0.6969 0.6332 0.056 Uiso 1 1 calc R . .
C10 C 0.7587(3) 0.5251(3) 0.4739(3) 0.0336(6) Uani 1 1 d . U .
C11 C 0.7030(5) 0.4931(4) 0.3614(4) 0.0528(9) Uani 1 1 d . . .
H11A H 0.6370 0.4078 0.4116 0.063 Uiso 1 1 calc R . .
H11B H 0.6444 0.5708 0.3285 0.063 Uiso 1 1 calc R . .
C12 C 0.8230(6) 0.4725(7) 0.2283(6) 0.0887(16) Uani 1 1 d . . .
H12A H 0.8734 0.3868 0.2582 0.106 Uiso 1 1 calc R . .
H12B H 0.8963 0.5523 0.1840 0.106 Uiso 1 1 calc R . .
C13 C 0.7579(8) 0.4598(6) 0.1090(6) 0.101(2) Uani 1 1 d . . .
H13A H 0.8301 0.4192 0.0372 0.152 Uiso 1 1 calc GR . .
H13B H 0.7361 0.5525 0.0570 0.152 Uiso 1 1 calc GR . .
H13C H 0.6674 0.3998 0.1590 0.152 Uiso 1 1 calc GR . .

loop_
_atom_site_aniso_label
_atom_site_aniso_U_11
_atom_site_aniso_U_22
_atom_site_aniso_U_33
_atom_site_aniso_U_23
_atom_site_aniso_U_13
_atom_site_aniso_U_12
Cd1 0.02332(11) 0.03406(12) 0.02419(11) -0.00800(8) -0.00898(8) -0.00139(8)
N1 0.0347(13) 0.0322(13) 0.0286(12) -0.0056(10) -0.0124(10) -0.0015(10)
N2 0.0266(12) 0.0331(13) 0.0285(12) -0.0034(10) -0.0083(10) -0.0035(10)
N3 0.0235(12) 0.0301(12) 0.0285(12) -0.0056(10) -0.0101(10) -0.0012(9)
N4 0.0315(13) 0.0331(13) 0.0308(12) -0.0068(10) -0.0137(10) -0.0025(10)
N5 0.0295(13) 0.0357(13) 0.0325(13) -0.0068(10) -0.0140(10) -0.0045(10)
N6 0.0430(16) 0.0495(17) 0.0319(15) -0.0098(12) -0.0057(12) 0.0101(13)
N7 0.0272(12) 0.0274(12) 0.0416(16) -0.0096(11) -0.0123(11) 0.0038(10)
N8 0.0539(18) 0.0431(16) 0.0363(16) -0.0001(12) -0.0115(14) 0.0018(13)
N9 0.0337(17) 0.076(2) 0.0433(16) -0.0353(15) -0.0132(12) 0.0157(14)
N10 0.037(2) 0.051(2) 0.0232(17) -0.0167(16) -0.0090(15) 0.0089(17)
N11 0.0343(15) 0.068(2) 0.0523(17) -0.0337(16) -0.0183(13) 0.0001(13)
N12 0.0180(15) 0.0309(17) 0.0291(17) -0.0070(14) -0.0082(13) -0.0013(13)
C1 0.0271(14) 0.0302(14) 0.0328(15) -0.0066(12) -0.0136(12) 0.0003(11)
C2 0.0290(15) 0.0384(17) 0.0361(16) -0.0053(13) -0.0069(13) -0.0060(12)
C3 0.0374(17) 0.0486(19) 0.0283(15) -0.0085(14) -0.0044(13) -0.0055(14)
C4 0.0423(19) 0.057(2) 0.0308(16) -0.0107(14) -0.0152(14) -0.0061(15)
C5 0.0275(15) 0.0466(18) 0.0348(16) -0.0076(14) -0.0134(13) -0.0044(13)
C6 0.0279(14) 0.0267(14) 0.0259(13) -0.0046(11) -0.0093(11) -0.0007(11)
C7 0.0236(14) 0.0345(16) 0.0326(15) -0.0057(12) -0.0059(12) 0.0036(11)
C8 0.064(2) 0.050(2) 0.0350(17) -0.0010(15) -0.0272(17) -0.0121(17)
C9 0.067(2) 0.0432(19) 0.0357(17) -0.0078(15) -0.0259(17) -0.0082(17)
C10 0.0361(15) 0.0328(15) 0.0318(14) -0.0069(12) -0.0141(12) 0.0021(12)
C11 0.077(3) 0.0391(19) 0.049(2) -0.0078(16) -0.033(2) 0.0017(18)
C12 0.083(4) 0.115(5) 0.072(3) -0.039(3) -0.020(3) -0.015(3)
C13 0.186(7) 0.080(4) 0.067(3) -0.036(3) -0.066(4) 0.003(4)

loop_
_atom_type_symbol
_atom_type_description
_atom_type_scat_dispersion_real
_atom_type_scat_dispersion_imag
_atom_type_scat_source
C C 0.0181 0.0091 'International Tables Vol C Tables 4.2.6.8 and 6.1.1.4'
H H 0.0000 0.0000 'International Tables Vol C Tables 4.2.6.8 and 6.1.1.4'
Cd Cd 0.1185 4.6533 'International Tables Vol C Tables 4.2.6.8 and 6.1.1.4'
N N 0.0311 0.0180 'International Tables Vol C Tables 4.2.6.8 and 6.1.1.4'

loop_
_geom_angle_atom_site_label_1
_geom_angle_atom_site_label_2
_geom_angle_atom_site_label_3
_geom_angle
_geom_angle_site_symmetry_1
_geom_angle_site_symmetry_3
N1 Cd1 N5 93.31(8) 2_666 .
N1 Cd1 N6 86.38(9) 2_666 .
N1 Cd1 N8 170.41(10) 2_666 2_557
N5 Cd1 N6 95.51(10) . .
N5 Cd1 N8 88.85(10) . 2_557
N8 Cd1 N6 84.11(10) 2_557 .
N9 Cd1 N1 98.80(10) . 2_666
N9 Cd1 N5 86.45(9) . .
N9 Cd1 N6 174.36(11) . .
N9 Cd1 N8 90.65(11) . 2_557
N9 Cd1 N11 88.47(10) . .
N11 Cd1 N1 89.00(10) . 2_666
N11 Cd1 N5 174.69(9) . .
N11 Cd1 N6 89.41(10) . .
N11 Cd1 N8 89.66(11) . 2_557
C9 N1 Cd1 119.0(2) . 2_666
C10 N1 Cd1 135.1(2) . 2_666
C10 N1 C9 105.5(3) . .
C8 N2 C7 124.3(3) . .
C10 N2 C7 128.3(3) . .
C10 N2 C8 107.4(3) . .
N4 N3 C6 110.3(2) . .
N4 N3 C7 119.3(2) . .
C6 N3 C7 130.4(2) . .
N5 N4 N3 108.3(2) . .
N4 N5 Cd1 111.10(17) . .
N4 N5 C1 109.3(2) . .
C1 N5 Cd1 139.64(19) . .
N7 N6 Cd1 127.4(2) . .
N8 N7 N6 176.5(3) . .
N7 N8 Cd1 136.7(3) . 2_557
N10 N9 Cd1 136.28(19) . .
N9 N10 N9 180.0 . 2_656
N12 N11 Cd1 147.0(2) . .
N11 N12 N11 180.0 . 2_556
N5 C1 C2 131.9(3) . .
N5 C1 C6 107.2(2) . .
C6 C1 C2 120.9(3) . .
C1 C2 H2 121.8 . .
C3 C2 C1 116.5(3) . .
C3 C2 H2 121.8 . .
C2 C3 H3 118.8 . .
C2 C3 C4 122.3(3) . .
C4 C3 H3 118.8 . .
C3 C4 H4 119.0 . .
C5 C4 C3 122.1(3) . .
C5 C4 H4 119.0 . .
C4 C5 H5 122.1 . .
C4 C5 C6 115.9(3) . .
C6 C5 H5 122.1 . .
N3 C6 C1 104.9(2) . .
N3 C6 C5 132.7(3) . .
C1 C6 C5 122.3(3) . .
N2 C7 N3 112.1(2) . .
N2 C7 H7A 109.2 . .
N2 C7 H7B 109.2 . .
N3 C7 H7A 109.2 . .
N3 C7 H7B 109.2 . .
H7A C7 H7B 107.9 . .
N2 C8 H8 126.9 . .
C9 C8 N2 106.2(3) . .
C9 C8 H8 126.9 . .
N1 C9 H9 124.8 . .
C8 C9 N1 110.4(3) . .
C8 C9 H9 124.8 . .
N1 C10 N2 110.5(3) . .
N1 C10 C11 127.0(3) . .
N2 C10 C11 122.5(3) . .
C10 C11 H11A 108.8 . .
C10 C11 H11B 108.8 . .
H11A C11 H11B 107.7 . .
C12 C11 C10 113.7(4) . .
C12 C11 H11A 108.8 . .
C12 C11 H11B 108.8 . .
C11 C12 H12A 109.6 . .
C11 C12 H12B 109.6 . .
C11 C12 C13 110.4(5) . .
H12A C12 H12B 108.1 . .
C13 C12 H12A 109.6 . .
C13 C12 H12B 109.6 . .
C12 C13 H13A 109.5 . .
C12 C13 H13B 109.5 . .
C12 C13 H13C 109.5 . .
H13A C13 H13B 109.5 . .
H13A C13 H13C 109.5 . .
H13B C13 H13C 109.5 . .

loop_
_geom_bond_atom_site_label_1
_geom_bond_atom_site_label_2
_geom_bond_distance
_geom_bond_site_symmetry_2
Cd1 N1 2.350(2) 2_666
Cd1 N5 2.370(2) .
Cd1 N6 2.378(3) .
Cd1 N8 2.373(3) 2_557
Cd1 N9 2.317(3) .
Cd1 N11 2.336(3) .
N1 Cd1 2.350(2) 2_666
N1 C9 1.378(4) .
N1 C10 1.320(4) .
N2 C7 1.446(4) .
N2 C8 1.369(4) .
N2 C10 1.357(4) .
N3 N4 1.341(3) .
N3 C6 1.362(3) .
N3 C7 1.452(3) .
N4 N5 1.304(3) .
N5 C1 1.376(4) .
N6 N7 1.178(4) .
N7 N8 1.160(4) .
N8 Cd1 2.373(3) 2_557
N9 N10 1.174(3) .
N10 N9 1.174(3) 2_656
N11 N12 1.161(3) .
N12 N11 1.161(3) 2_556
C1 C2 1.405(4) .
C1 C6 1.388(4) .
C2 H2 0.9300 .
C2 C3 1.361(4) .
C3 H3 0.9300 .
C3 C4 1.404(5) .
C4 H4 0.9300 .
C4 C5 1.367(4) .
C5 H5 0.9300 .
C5 C6 1.400(4) .
C7 H7A 0.9700 .
C7 H7B 0.9700 .
C8 H8 0.9300 .
C8 C9 1.336(5) .
C9 H9 0.9300 .
C10 C11 1.507(5) .
C11 H11A 0.9700 .
C11 H11B 0.9700 .
C11 C12 1.461(6) .
C12 H12A 0.9700 .
C12 H12B 0.9700 .
C12 C13 1.554(6) .
C13 H13A 0.9600 .
C13 H13B 0.9600 .
C13 H13C 0.9600 .

loop_
_geom_torsion_atom_site_label_1
_geom_torsion_atom_site_label_2
_geom_torsion_atom_site_label_3
_geom_torsion_atom_site_label_4
_geom_torsion
_geom_torsion_site_symmetry_1
Cd1 N1 C9 C8 -174.0(3) 2_666
Cd1 N1 C10 N2 173.6(2) 2_666
Cd1 N1 C10 C11 -8.5(5) 2_666
Cd1 N5 C1 C2 1.7(5) .
Cd1 N5 C1 C6 -179.5(2) .
N1 C10 C11 C12 90.1(5) .
N2 C8 C9 N1 -1.1(4) .
N2 C10 C11 C12 -92.2(5) .
N3 N4 N5 Cd1 179.70(16) .
N3 N4 N5 C1 -0.3(3) .
N4 N3 C6 C1 0.4(3) .
N4 N3 C6 C5 179.3(3) .
N4 N3 C7 N2 99.9(3) .
N4 N5 C1 C2 -178.2(3) .
N4 N5 C1 C6 0.6(3) .
N5 C1 C2 C3 178.6(3) .
N5 C1 C6 N3 -0.6(3) .
N5 C1 C6 C5 -179.6(3) .
C1 C2 C3 C4 0.4(5) .
C2 C1 C6 N3 178.4(3) .
C2 C1 C6 C5 -0.6(5) .
C2 C3 C4 C5 0.0(6) .
C3 C4 C5 C6 -0.7(5) .
C4 C5 C6 N3 -177.7(3) .
C4 C5 C6 C1 1.0(5) .
C6 N3 N4 N5 0.0(3) .
C6 N3 C7 N2 -81.8(4) .
C6 C1 C2 C3 -0.1(5) .
C7 N2 C8 C9 -178.4(3) .
C7 N2 C10 N1 178.5(3) .
C7 N2 C10 C11 0.5(5) .
C7 N3 N4 N5 178.6(2) .
C7 N3 C6 C1 -178.1(3) .
C7 N3 C6 C5 0.8(5) .
C8 N2 C7 N3 91.5(4) .
C8 N2 C10 N1 -1.4(4) .
C8 N2 C10 C11 -179.4(3) .
C9 N1 C10 N2 0.7(4) .
C9 N1 C10 C11 178.6(3) .
C10 N1 C9 C8 0.3(4) .
C10 N2 C7 N3 -88.3(4) .
C10 N2 C8 C9 1.5(4) .
C10 C11 C12 C13 -172.6(4) .
